data_4020692
loop_
_publ_author_name
'Mihirbaran Mandal'
'Heedong Yun'
'Gregory B. Dudley'
'Songnian Lin'
'Derek S. Tan'
'Samuel J. Danishefsky'

_publ_section_title
;
 Total Synthesis of Guanacastepene A:
 A Route to Enantiomeric Control
;
_journal_name_full 'Journal of Organic Chemistry'
_journal_page_first 10619
_journal_page_last 10637
_journal_paper_doi 10.1021/jo051470k
_journal_volume 70
_journal_year 2005
_chemical_formula_sum 'C23 H34 O4'
_chemical_formula_weight 374.50
_space_group_IT_number 2
_symmetry_cell_setting triclinic
_symmetry_space_group_name_Hall '-P 1'
_symmetry_space_group_name_H-M 'P -1'
_cell_angle_alpha 72.23(3)
_cell_angle_beta 75.48(3)
_cell_angle_gamma 70.62(3)
_cell_formula_units_Z 2
_cell_length_a 7.7820(16)
_cell_length_b 11.145(2)
_cell_length_c 13.821(3)
_cell_measurement_temperature 568(2)
_cell_volume 1061.8(4)
_diffrn_ambient_temperature 568(2)
_exptl_crystal_density_diffrn 1.171
_cod_depositor_comments
;
The following automatic conversions were performed:
'_symmetry_cell_setting' value 'Triclinic' changed to 'triclinic'
according to '/home/saulius/struct/CIF-dictionaries/cif_core.dic'
dictionary named 'cif_core.dic' version 2.4.1 from 2010-06-29.

Automatic conversion script
Id: cif_fix_enum 1527 2010-12-29 10:47:43Z saulius 
;
_cod_database_code 4020692

loop_
_symmetry_equiv_pos_as_xyz
'x, y, z'
'-x, -y, -z'

loop_
_atom_site_label
_atom_site_type_symbol
_atom_site_fract_x
_atom_site_fract_y
_atom_site_fract_z
_atom_site_U_iso_or_equiv
_atom_site_adp_type
_atom_site_occupancy
_atom_site_symmetry_multiplicity
_atom_site_calc_flag
_atom_site_refinement_flags
_atom_site_disorder_assembly
_atom_site_disorder_group
O5 O 0.2626(2) 0.14263(14) 0.60676(11) 0.0600(4) Uani 1 1 d . . .
O13 O 0.1431(2) 0.29264(15) 0.04763(12) 0.0706(5) Uani 1 1 d . . .
H13A H 0.0654 0.3273 0.0096 0.106 Uiso 1 1 calc R . .
O14 O 0.0935(2) 0.55290(16) 0.10046(12) 0.0790(5) Uani 1 1 d . . .
O15 O 0.0097(2) 0.32798(16) 0.58312(12) 0.0787(5) Uani 1 1 d . . .
C1 C 0.3250(3) 0.3775(2) 0.18606(16) 0.0518(5) Uani 1 1 d . . .
C2 C 0.2874(3) 0.4123(2) 0.27483(17) 0.0593(6) Uani 1 1 d . . .
H2A H 0.1890 0.4863 0.2811 0.071 Uiso 1 1 calc R . .
C3 C 0.3842(3) 0.3466(2) 0.36444(17) 0.0559(6) Uani 1 1 d . . .
C4 C 0.2844(3) 0.3132(2) 0.45655(17) 0.0561(6) Uani 1 1 d . . .
C5 C 0.3664(3) 0.2341(2) 0.55221(17) 0.0629(6) Uani 1 1 d . . .
H5A H 0.3559 0.2925 0.5953 0.076 Uiso 1 1 calc R . .
C6 C 0.5644(3) 0.1624(3) 0.52580(19) 0.0749(8) Uani 1 1 d . . .
H6A H 0.5747 0.0939 0.4933 0.090 Uiso 1 1 calc R . .
H6B H 0.6199 0.1222 0.5876 0.090 Uiso 1 1 calc R . .
C7 C 0.6614(4) 0.2615(3) 0.4525(2) 0.0854(9) Uani 1 1 d . . .
H7A H 0.7931 0.2194 0.4408 0.103 Uiso 1 1 calc R . .
H7B H 0.6420 0.3322 0.4846 0.103 Uiso 1 1 calc R . .
C8 C 0.5936(3) 0.3198(2) 0.34783(19) 0.0677(7) Uani 1 1 d . . .
C9 C 0.6957(3) 0.2227(3) 0.2804(2) 0.0745(8) Uani 1 1 d . . .
H9A H 0.8270 0.2074 0.2770 0.089 Uiso 1 1 calc R . .
H9B H 0.6675 0.1402 0.3162 0.089 Uiso 1 1 calc R . .
C10 C 0.6612(3) 0.2551(2) 0.17073(18) 0.0665(7) Uani 1 1 d . . .
H10A H 0.7530 0.1911 0.1366 0.080 Uiso 1 1 calc R . .
H10B H 0.6824 0.3400 0.1354 0.080 Uiso 1 1 calc R . .
C11 C 0.4704(3) 0.25918(19) 0.15599(16) 0.0516(5) Uani 1 1 d . . .
C12 C 0.4639(3) 0.2850(2) 0.03815(16) 0.0556(6) Uani 1 1 d . . .
H12A H 0.5457 0.3408 0.0009 0.067 Uiso 1 1 calc R . .
C13 C 0.2680(3) 0.3699(2) 0.02412(16) 0.0552(6) Uani 1 1 d . . .
H13B H 0.2661 0.4273 -0.0455 0.066 Uiso 1 1 calc R . .
C14 C 0.2127(3) 0.4488(2) 0.10407(16) 0.0555(6) Uani 1 1 d . . .
C15 C 0.0793(3) 0.3348(2) 0.47651(17) 0.0693(7) Uani 1 1 d . . .
H15A H 0.0211 0.4201 0.4358 0.083 Uiso 1 1 calc R . .
H15B H 0.0504 0.2686 0.4563 0.083 Uiso 1 1 calc R . .
C16 C 0.6440(4) 0.4499(3) 0.2981(2) 0.0943(9) Uani 1 1 d . . .
H16A H 0.6031 0.4880 0.2326 0.141 Uiso 1 1 calc R . .
H16B H 0.7755 0.4338 0.2885 0.141 Uiso 1 1 calc R . .
H16C H 0.5848 0.5091 0.3422 0.141 Uiso 1 1 calc R . .
C17 C 0.4137(3) 0.1348(2) 0.22059(17) 0.0612(6) Uani 1 1 d . . .
H17A H 0.3949 0.1322 0.2925 0.092 Uiso 1 1 calc R . .
H17B H 0.5096 0.0588 0.2064 0.092 Uiso 1 1 calc R . .
H17C H 0.3013 0.1358 0.2032 0.092 Uiso 1 1 calc R . .
C18 C 0.5283(3) 0.1675(2) -0.01042(18) 0.0676(7) Uani 1 1 d . . .
H18A H 0.4503 0.1088 0.0263 0.081 Uiso 1 1 calc R . .
C19 C 0.5024(4) 0.2136(3) -0.1239(2) 0.0893(9) Uani 1 1 d . . .
H19A H 0.3743 0.2567 -0.1280 0.134 Uiso 1 1 calc R . .
H19B H 0.5420 0.1392 -0.1534 0.134 Uiso 1 1 calc R . .
H19C H 0.5746 0.2735 -0.1611 0.134 Uiso 1 1 calc R . .
C20 C 0.7296(4) 0.0884(3) -0.0052(2) 0.0898(9) Uani 1 1 d . . .
H20A H 0.8077 0.1459 -0.0344 0.135 Uiso 1 1 calc R . .
H20B H 0.7637 0.0226 -0.0432 0.135 Uiso 1 1 calc R . .
H20C H 0.7436 0.0471 0.0654 0.135 Uiso 1 1 calc R . .
C21 C 0.0780(3) 0.2027(2) 0.64898(18) 0.0670(7) Uani 1 1 d . . .
C22 C -0.0334(4) 0.1122(3) 0.6576(2) 0.0880(9) Uani 1 1 d . . .
H22A H -0.0150 0.0923 0.5922 0.132 Uiso 1 1 calc R . .
H22B H -0.1619 0.1537 0.6774 0.132 Uiso 1 1 calc R . .
H22C H 0.0052 0.0327 0.7086 0.132 Uiso 1 1 calc R . .
C23 C 0.0697(4) 0.2293(3) 0.7519(2) 0.0946(9) Uani 1 1 d . . .
H23A H 0.1147 0.1480 0.7999 0.142 Uiso 1 1 calc R . .
H23B H -0.0558 0.2703 0.7782 0.142 Uiso 1 1 calc R . .
H23C H 0.1449 0.2862 0.7426 0.142 Uiso 1 1 calc R . .

loop_
_atom_site_aniso_label
_atom_site_aniso_U_11
_atom_site_aniso_U_22
_atom_site_aniso_U_33
_atom_site_aniso_U_23
_atom_site_aniso_U_13
_atom_site_aniso_U_12
O5 0.0577(10) 0.0513(9) 0.0640(10) 0.0051(7) -0.0213(8) -0.0152(7)
O13 0.0753(11) 0.0685(10) 0.0709(11) 0.0022(8) -0.0338(9) -0.0252(9)
O14 0.0890(12) 0.0668(11) 0.0680(11) -0.0150(9) -0.0406(9) 0.0144(10)
O15 0.0891(12) 0.0653(11) 0.0530(10) -0.0008(8) -0.0198(9) 0.0087(9)
C1 0.0556(13) 0.0469(12) 0.0482(13) 0.0031(10) -0.0198(10) -0.0131(10)
C2 0.0669(15) 0.0479(12) 0.0564(14) 0.0018(11) -0.0255(12) -0.0095(11)
C3 0.0727(15) 0.0444(12) 0.0530(14) 0.0048(10) -0.0302(12) -0.0197(11)
C4 0.0727(16) 0.0455(12) 0.0540(14) -0.0005(10) -0.0307(12) -0.0172(11)
C5 0.0808(17) 0.0574(14) 0.0566(14) 0.0077(11) -0.0349(12) -0.0292(12)
C6 0.0657(16) 0.0846(17) 0.0714(16) 0.0241(13) -0.0401(13) -0.0351(14)
C7 0.0913(19) 0.102(2) 0.0755(18) 0.0209(15) -0.0466(15) -0.0574(17)
C8 0.0811(17) 0.0643(15) 0.0661(15) 0.0123(12) -0.0350(13) -0.0398(13)
C9 0.0571(15) 0.0761(17) 0.0869(19) 0.0093(15) -0.0339(13) -0.0245(13)
C10 0.0546(14) 0.0633(15) 0.0755(17) -0.0007(12) -0.0198(12) -0.0165(11)
C11 0.0501(12) 0.0452(12) 0.0524(13) 0.0031(10) -0.0150(10) -0.0128(10)
C12 0.0590(14) 0.0464(12) 0.0531(13) 0.0017(10) -0.0100(10) -0.0159(10)
C13 0.0653(14) 0.0486(12) 0.0459(12) 0.0043(10) -0.0176(11) -0.0164(11)
C14 0.0582(14) 0.0494(13) 0.0515(13) 0.0004(10) -0.0183(11) -0.0101(11)
C15 0.0722(17) 0.0690(16) 0.0514(15) -0.0016(12) -0.0248(12) -0.0013(12)
C16 0.129(2) 0.0846(19) 0.084(2) 0.0146(15) -0.0372(18) -0.0654(19)
C17 0.0641(14) 0.0521(13) 0.0600(14) 0.0038(11) -0.0176(11) -0.0171(11)
C18 0.0776(17) 0.0533(14) 0.0618(16) -0.0073(12) -0.0082(13) -0.0140(12)
C19 0.111(2) 0.0779(18) 0.0677(18) -0.0214(15) -0.0142(16) -0.0091(16)
C20 0.086(2) 0.0737(18) 0.086(2) -0.0170(15) -0.0095(16) 0.0025(15)
C21 0.0656(16) 0.0614(15) 0.0594(15) -0.0011(12) -0.0193(12) -0.0046(12)
C22 0.0608(16) 0.092(2) 0.098(2) -0.0060(17) -0.0147(15) -0.0188(15)
C23 0.121(2) 0.089(2) 0.0550(16) -0.0027(14) -0.0275(16) -0.0097(18)

loop_
_geom_bond_atom_site_label_1
_geom_bond_atom_site_label_2
_geom_bond_distance
_geom_bond_site_symmetry_2
_geom_bond_publ_flag
O5 C21 1.425(3) . ?
O5 C5 1.426(2) . ?
O13 C13 1.421(2) . ?
O14 C14 1.218(2) . ?
O15 C15 1.424(3) . ?
O15 C21 1.427(3) . ?
C1 C2 1.332(3) . ?
C1 C14 1.471(3) . ?
C1 C11 1.517(3) . ?
C2 C3 1.478(3) . ?
C3 C4 1.330(3) . ?
C3 C8 1.526(3) . ?
C4 C15 1.499(3) . ?
C4 C5 1.507(3) . ?
C5 C6 1.492(3) . ?
C6 C7 1.518(3) . ?
C7 C8 1.541(3) . ?
C8 C9 1.531(4) . ?
C8 C16 1.537(3) . ?
C9 C10 1.518(3) . ?
C10 C11 1.533(3) . ?
C11 C17 1.538(3) . ?
C11 C12 1.576(3) . ?
C12 C13 1.528(3) . ?
C12 C18 1.532(3) . ?
C13 C14 1.511(3) . ?
C18 C20 1.529(3) . ?
C18 C19 1.537(3) . ?
C21 C22 1.496(4) . ?
C21 C23 1.521(3) . ?
